data_2241203
loop_
_publ_author_name
'Bykov, Maxim'
'Bykova, Elena'
'Dyadkin, Vadim'
'Baumann, Dominik'
'Schnick, Wolfgang'
'Dubrovinsky, Leonid'
'Dubrovinskaia, Natalia'

_publ_section_title
;
 Crystal structures of cristobalite-type and coesite-type PON redetermined
 on the basis of single-crystal X-ray diffraction data
;
_journal_issue 11
_journal_name_full 'Acta Crystallographica Section E'
_journal_page_first 1325
_journal_page_last 1327
_journal_paper_doi 10.1107/S205698901501899X
_journal_volume 71
_journal_year 2015
_chemical_formula_moiety 'N O P'
_chemical_formula_structural 'P O N'
_chemical_formula_sum 'N O P'
_chemical_formula_weight 60.98
_chemical_name_common 'Phosphorus oxonitride'
_chemical_name_systematic
;
Phosphorus oxonitride
;
_space_group_crystal_system monoclinic
_space_group_IT_number 15
_space_group_name_Hall '-C 2yc'
_space_group_name_H-M_alt 'C 1 2/c 1'
_symmetry_space_group_name_Hall '-C 2yc'
_symmetry_space_group_name_H-M 'C 1 2/c 1'
_audit_creation_method SHELXL-2014/7
_cell_angle_alpha 90
_cell_angle_beta 119.914(10)
_cell_angle_gamma 90
_cell_formula_units_Z 16
_cell_length_a 6.9464(6)
_cell_length_b 12.0340(4)
_cell_length_c 6.9463(5)
_cell_measurement_reflns_used 1202
_cell_measurement_temperature 100(2)
_cell_measurement_theta_max 26.31
_cell_measurement_theta_min 3.328
_cell_volume 503.30(8)
_computing_cell_refinement
;
<i>CrysAlis PRO</i> (Agilent, 2014)
;
_computing_data_collection
;
<i>CrysAlis PRO</i> (Agilent, 2014)
;
_computing_data_reduction
;
<i>CrysAlis PRO</i> (Agilent, 2014)
;
_computing_molecular_graphics
;
DIAMOND (Brandenburg, 2006)
;
_computing_publication_material
;
<i>publCIF</i> (Westrip, 2010)
;
_computing_structure_refinement
;
SHELXL-2014/7 (Sheldrick, 2015)
;
_computing_structure_solution
;
SHELXS (Sheldrick, 2008)
;
_diffrn_ambient_temperature 100
_diffrn_detector_area_resol_mean 5.8
_diffrn_measured_fraction_theta_full 0.996
_diffrn_measured_fraction_theta_max 0.962
_diffrn_measurement_device_type PILATUS@SNBL
_diffrn_measurement_method '\f scans'
_diffrn_radiation_source 'Beamline BM1A, SNBL ESRF, Grenoble, France'
_diffrn_radiation_type synchrotron
_diffrn_radiation_wavelength 0.69428
_diffrn_reflns_av_R_equivalents 0.0384
_diffrn_reflns_limit_h_max 8
_diffrn_reflns_limit_h_min -8
_diffrn_reflns_limit_k_max 15
_diffrn_reflns_limit_k_min -15
_diffrn_reflns_limit_l_max 8
_diffrn_reflns_limit_l_min -8
_diffrn_reflns_number 2415
_diffrn_reflns_theta_full 24.500
_diffrn_reflns_theta_max 26.382
_diffrn_reflns_theta_min 3.307
_exptl_absorpt_coefficient_mu 1.348
_exptl_absorpt_correction_T_max 1.0000
_exptl_absorpt_correction_T_min 0.9492
_exptl_absorpt_correction_type multi-scan
_exptl_absorpt_process_details
;
(<i>CrysAlis PRO</i>; Agilent, 2014)
;
_exptl_crystal_colour colourless
_exptl_crystal_density_diffrn 3.219
_exptl_crystal_description prism
_exptl_crystal_F_000 480
_exptl_crystal_size_max 0.022
_exptl_crystal_size_mid 0.015
_exptl_crystal_size_min 0.015
_refine_diff_density_max 1.408
_refine_diff_density_min -0.535
_refine_ls_extinction_method none
_refine_ls_goodness_of_fit_ref 1.052
_refine_ls_hydrogen_treatment undef
_refine_ls_matrix_type full
_refine_ls_number_parameters 57
_refine_ls_number_reflns 535
_refine_ls_number_restraints 0
_refine_ls_restrained_S_all 1.052
_refine_ls_R_factor_all 0.0423
_refine_ls_R_factor_gt 0.0366
_refine_ls_shift/su_max 0.000
_refine_ls_shift/su_mean 0.000
_refine_ls_structure_factor_coef Fsqd
_refine_ls_weighting_details 'w=1/[\s^2^(Fo^2^)+(0.0540P)^2^+4.3556P] where P=(Fo^2^+2Fc^2^)/3'
_refine_ls_weighting_scheme calc
_refine_ls_wR_factor_gt 0.0995
_refine_ls_wR_factor_ref 0.1023
_reflns_number_gt 469
_reflns_number_total 535
_reflns_threshold_expression 'I > 2\s(I)'
_cod_data_source_file wm5203sup1.cif
_cod_data_source_block coe-PON
_cod_original_cell_volume 503.30(7)
_cod_database_code 2241203
_shelx_space_group_comment
;
The symmetry employed for this shelxl refinement is uniquely defined
by the following loop, which should always be used as a source of
symmetry information in preference to the above space-group names.
They are only intended as comments.
;

loop_
_space_group_symop_operation_xyz
'x, y, z'
'-x, y, -z+1/2'
'x+1/2, y+1/2, z'
'-x+1/2, y+1/2, -z+1/2'
'-x, -y, -z'
'x, -y, z-1/2'
'-x+1/2, -y+1/2, -z'
'x+1/2, -y+1/2, z-1/2'

loop_
_atom_site_type_symbol
_atom_site_label
_atom_site_fract_x
_atom_site_fract_y
_atom_site_fract_z
_atom_site_U_iso_or_equiv
_atom_site_adp_type
_atom_site_calc_flag
_atom_site_occupancy
P P1 0.28266(16) 0.09026(8) 0.04006(16) 0.0067(4) Uani d 1
P P2 0.31812(17) 0.35749(7) 0.42525(17) 0.0084(4) Uani d 1
N N1 0.2117(5) 0.4603(2) 0.4818(6) 0.0148(8) Uani d 0.5
O O1 0.2117(5) 0.4603(2) 0.4818(6) 0.0148(8) Uani d 0.5
N N2 0.2500 0.2500 0.5000 0.0116(10) Uani d 0.5
O O2 0.2500 0.2500 0.5000 0.0116(10) Uani d 0.5
N N3 0.2322(6) 0.3532(3) 0.1704(5) 0.0188(8) Uani d 0.5
O O3 0.2322(6) 0.3532(3) 0.1704(5) 0.0188(8) Uani d 0.5
N N4 0.5000 0.1336(3) 0.2500 0.0110(10) Uani d 0.5
O O4 0.5000 0.1336(3) 0.2500 0.0110(10) Uani d 0.5
N N5 0.0792(5) 0.1273(3) 0.0656(6) 0.0186(8) Uani d 0.5
O O5 0.0792(5) 0.1273(3) 0.0656(6) 0.0186(8) Uani d 0.5

loop_
_atom_site_aniso_label
_atom_site_aniso_U_11
_atom_site_aniso_U_22
_atom_site_aniso_U_33
_atom_site_aniso_U_12
_atom_site_aniso_U_13
_atom_site_aniso_U_23
P1 0.0054(7) 0.0057(6) 0.0070(7) 0.0003(3) 0.0016(5) 0.0013(3)
P2 0.0075(7) 0.0071(6) 0.0095(7) 0.0000(4) 0.0035(5) 0.0011(4)
N1 0.0191(18) 0.0047(15) 0.0250(19) 0.0010(12) 0.0142(16) -0.0018(12)
O1 0.0191(18) 0.0047(15) 0.0250(19) 0.0010(12) 0.0142(16) -0.0018(12)
N2 0.013(2) 0.006(2) 0.016(2) -0.0007(16) 0.008(2) 0.0032(17)
O2 0.013(2) 0.006(2) 0.016(2) -0.0007(16) 0.008(2) 0.0032(17)
N3 0.028(2) 0.0177(16) 0.0062(18) -0.0054(14) 0.0048(16) 0.0015(13)
O3 0.028(2) 0.0177(16) 0.0062(18) -0.0054(14) 0.0048(16) 0.0015(13)
N4 0.008(2) 0.009(2) 0.013(2) 0.000 0.003(2) 0.000
O4 0.008(2) 0.009(2) 0.013(2) 0.000 0.003(2) 0.000
N5 0.0034(17) 0.0255(18) 0.0213(19) 0.0014(13) 0.0020(15) -0.0079(15)
O5 0.0034(17) 0.0255(18) 0.0213(19) 0.0014(13) 0.0020(15) -0.0079(15)

loop_
_atom_type_symbol
_atom_type_description
_atom_type_scat_dispersion_real
_atom_type_scat_dispersion_imag
_atom_type_scat_source
N N 0.0058 0.0031 'International Tables Vol C Tables 4.2.6.8 and 6.1.1.4'
O O 0.0103 0.0058 'International Tables Vol C Tables 4.2.6.8 and 6.1.1.4'
P P 0.0986 0.0903 'International Tables Vol C Tables 4.2.6.8 and 6.1.1.4'

loop_
_geom_angle_atom_site_label_1
_geom_angle_atom_site_label_2
_geom_angle_atom_site_label_3
_geom_angle_site_symmetry_1
_geom_angle_site_symmetry_3
_geom_angle
O3 P1 N3 7 7 0.0
O3 P1 O1 7 4_545 109.55(17)
N3 P1 O1 7 4_545 109.55(17)
O3 P1 N1 7 4_545 109.55(17)
N3 P1 N1 7 4_545 109.55(17)
O1 P1 N1 4_545 4_545 0.0
O3 P1 N5 7 . 109.7(2)
N3 P1 N5 7 . 109.7(2)
O1 P1 N5 4_545 . 111.04(17)
N1 P1 N5 4_545 . 111.04(17)
O3 P1 N4 7 . 107.83(16)
N3 P1 N4 7 . 107.83(16)
O1 P1 N4 4_545 . 111.09(19)
N1 P1 N4 4_545 . 111.09(19)
N5 P1 N4 . . 107.57(15)
N2 P2 N3 . . 110.10(13)
N2 P2 O5 . 8_556 109.69(13)
N3 P2 O5 . 8_556 112.0(2)
N2 P2 N5 . 8_556 109.69(13)
N3 P2 N5 . 8_556 112.0(2)
O5 P2 N5 8_556 8_556 0.0
N2 P2 N1 . . 108.03(12)
N3 P2 N1 . . 110.13(18)
O5 P2 N1 8_556 . 106.79(19)
N5 P2 N1 8_556 . 106.79(19)
P1 N1 P2 4 . 135.5(2)
P2 N2 P2 . 7_556 180.0
P2 N3 P1 . 7 148.5(2)
P1 N4 P1 2_655 . 141.3(3)
P1 N5 P2 . 8_455 141.3(2)

loop_
_geom_bond_atom_site_label_1
_geom_bond_atom_site_label_2
_geom_bond_site_symmetry_2
_geom_bond_distance
P1 O3 7 1.568(3)
P1 N3 7 1.568(3)
P1 O1 4_545 1.573(3)
P1 N1 4_545 1.573(3)
P1 N5 . 1.574(3)
P1 N4 . 1.5755(17)
P2 N2 . 1.5530(9)
P2 N3 . 1.562(3)
P2 O5 8_556 1.584(3)
P2 N5 8_556 1.584(3)
P2 N1 . 1.588(3)
N1 P1 4 1.574(3)
N2 P2 7_556 1.5530(9)
N3 P1 7 1.568(3)
N4 P1 2_655 1.5755(17)
N5 P2 8_455 1.584(3)

_cod_database_fobs_code 2241203
